data_2216371
loop_
_publ_author_name
'\"Ozek, Arzu'
'B\"uy\"ukg\"ung\"or, Orhan'
'Ilkimen, Halil'
'Yenikaya, Cengiz'

_publ_section_title
;
 (1<i>Z</i>,2<i>E</i>)-2-(Hydroxyimino)-<i>N</i>-<i>p</i>-tolylacetamide
 oxime
;
_journal_coeditor_code CI2513
_journal_issue 12
_journal_name_full 'Acta Crystallographica Section E'
_journal_page_first o4738
_journal_page_last o4738
_journal_paper_doi 10.1107/S1600536807058163
_journal_volume 63
_journal_year 2007
_chemical_formula_iupac 'C9 H11 N3 O2'
_chemical_formula_moiety 'C9 H11 N3 O2'
_chemical_formula_sum 'C9 H11 N3 O2'
_chemical_formula_weight 193.21
_chemical_name_systematic
;
(1<i>Z</i>,2E)-2-(Hydroxyimino)-<i>N</i>-<i>p</i>-tolylacetamide oxime
;
_space_group_IT_number 9
_symmetry_cell_setting monoclinic
_symmetry_space_group_name_Hall 'C -2yc'
_symmetry_space_group_name_H-M 'C 1 c 1'
_atom_sites_solution_hydrogens geom
_atom_sites_solution_primary direct
_atom_sites_solution_secondary difmap
_audit_creation_method SHELXL97
_cell_angle_alpha 90.00
_cell_angle_beta 126.596(9)
_cell_angle_gamma 90.00
_cell_formula_units_Z 4
_cell_length_a 9.0031(12)
_cell_length_b 19.352(3)
_cell_length_c 6.9742(9)
_cell_measurement_reflns_used 24450
_cell_measurement_temperature 296
_cell_measurement_theta_max 27.34
_cell_measurement_theta_min 3.01
_cell_volume 975.6(3)
_computing_cell_refinement X-AREA
_computing_data_collection 'X-AREA (Stoe & Cie, 2002)'
_computing_data_reduction 'X-RED32 (Stoe & Cie, 2002)'
_computing_molecular_graphics 'ORTEP-3 for Windows (Farrugia, 1997)'
_computing_publication_material 'WinGX (Farrugia, 1999)'
_computing_structure_refinement 'SHELXL97 (Sheldrick, 1997)'
_computing_structure_solution 'SHELXS97 (Sheldrick, 1997)'
_diffrn_ambient_temperature 296
_diffrn_detector_area_resol_mean 6.67
_diffrn_measured_fraction_theta_full 0.996
_diffrn_measured_fraction_theta_max 0.996
_diffrn_measurement_device_type 'STOE IPDS II'
_diffrn_measurement_method '\w scan'
_diffrn_radiation_monochromator graphite
_diffrn_radiation_source 'fine-focus sealed tube'
_diffrn_radiation_type MoK\a
_diffrn_radiation_wavelength 0.71073
_diffrn_reflns_av_R_equivalents 0.0602
_diffrn_reflns_av_sigmaI/netI 0.0222
_diffrn_reflns_limit_h_max 11
_diffrn_reflns_limit_h_min -11
_diffrn_reflns_limit_k_max 24
_diffrn_reflns_limit_k_min -24
_diffrn_reflns_limit_l_max 8
_diffrn_reflns_limit_l_min -8
_diffrn_reflns_number 9760
_diffrn_reflns_theta_full 27.01
_diffrn_reflns_theta_max 27.01
_diffrn_reflns_theta_min 3.01
_diffrn_standards_number 0
_exptl_absorpt_coefficient_mu 0.096
_exptl_absorpt_correction_T_max 0.9871
_exptl_absorpt_correction_T_min 0.9470
_exptl_absorpt_correction_type integration
_exptl_absorpt_process_details '(X-RED32; Stoe & Cie, 2002)'
_exptl_crystal_colour 'pale yellow'
_exptl_crystal_density_diffrn 1.315
_exptl_crystal_density_method 'not measured'
_exptl_crystal_description Prism
_exptl_crystal_F_000 408
_exptl_crystal_size_max 0.69
_exptl_crystal_size_mid 0.36
_exptl_crystal_size_min 0.14
_refine_diff_density_max 0.132
_refine_diff_density_min -0.138
_refine_ls_extinction_method none
_refine_ls_goodness_of_fit_ref 1.121
_refine_ls_hydrogen_treatment mixed
_refine_ls_matrix_type full
_refine_ls_number_parameters 136
_refine_ls_number_reflns 1072
_refine_ls_number_restraints 3
_refine_ls_restrained_S_all 1.120
_refine_ls_R_factor_all 0.0334
_refine_ls_R_factor_gt 0.0318
_refine_ls_shift/su_max 0.001
_refine_ls_shift/su_mean <0.001
_refine_ls_structure_factor_coef Fsqd
_refine_ls_weighting_details 'calc w=1/[\s^2^(Fo^2^)+(0.0457P)^2^+0.1463P] where P=(Fo^2^+2Fc^2^)/3'
_refine_ls_weighting_scheme calc
_refine_ls_wR_factor_gt 0.0811
_refine_ls_wR_factor_ref 0.0820
_reflns_number_gt 1024
_reflns_number_total 1072
_reflns_threshold_expression I>2\s(I)
_cod_data_source_file ci2513.cif
_cod_data_source_block I
_cod_depositor_comments
;
The following automatic conversions were performed:
'_symmetry_cell_setting' value 'Monoclinic' changed to 'monoclinic'
according to '/home/saulius/struct/CIF-dictionaries/cif_core.dic'
dictionary named 'cif_core.dic' version 2.4.1 from 2010-06-29.

Automatic conversion script
Id: cif_fix_enum 1527 2010-12-29 10:47:43Z saulius 

The following automatic conversions were performed:

'_symmetry_cell_setting' value 'Monoclinic' changed to 'monoclinic'
according to /home/saulius/struct/CIF-dictionaries/cif_core.dic
dictionary named 'cif_core.dic' version 2.4.1 from 2010-06-29.

Automatic conversion script
Id: cif_fix_values 1715 2011-07-08 13:25:40Z adriana 
;
_cod_original_sg_symbol_H-M 'C c '
_cod_database_code 2216371
_cod_database_fobs_code 2216371

loop_
_symmetry_equiv_pos_as_xyz
'x, y, z'
'x, -y, z+1/2'
'x+1/2, y+1/2, z'
'x+1/2, -y+1/2, z+1/2'

loop_
_atom_site_type_symbol
_atom_site_label
_atom_site_fract_x
_atom_site_fract_y
_atom_site_fract_z
_atom_site_U_iso_or_equiv
_atom_site_adp_type
_atom_site_calc_flag
_atom_site_refinement_flags
_atom_site_occupancy
C C1 0.5005(3) 0.26817(10) 0.3450(4) 0.0396(4) Uani d . 1
C C2 0.4256(3) 0.33277(12) 0.3234(4) 0.0471(5) Uani d . 1
H H2 0.3711 0.3418 0.3997 0.057 Uiso calc R 1
C C3 0.4312(4) 0.38366(12) 0.1898(5) 0.0569(6) Uani d U 1
H H3 0.3815 0.4269 0.1790 0.068 Uiso calc R 1
C C4 0.5096(4) 0.37194(13) 0.0704(4) 0.0539(6) Uani d U 1
C C5 0.5878(3) 0.30800(13) 0.0987(4) 0.0513(5) Uani d . 1
H H5 0.6433 0.2991 0.0237 0.062 Uiso calc R 1
C C6 0.5859(3) 0.25656(11) 0.2356(4) 0.0439(5) Uani d . 1
H H6 0.6420 0.2142 0.2541 0.053 Uiso calc R 1
C C7 0.5105(5) 0.42754(17) -0.0808(6) 0.0820(10) Uani d . 1
H H7A 0.4318 0.4649 -0.1019 0.123 Uiso calc R 1
H H7B 0.4658 0.4087 -0.2339 0.123 Uiso calc R 1
H H7C 0.6343 0.4443 -0.0028 0.123 Uiso calc R 1
C C8 0.4705(3) 0.14747(10) 0.4385(3) 0.0373(4) Uani d . 1
C C9 0.4235(3) 0.11959(10) 0.2112(3) 0.0375(4) Uani d . 1
H H9 0.3545 0.1452 0.0708 0.045 Uiso calc R 1
N N1 0.4869(3) 0.21670(9) 0.4769(3) 0.0441(4) Uani d . 1
H H1 0.4893 0.2308 0.5957 0.053 Uiso calc R 1
N N2 0.4806(3) 0.05983(9) 0.2152(3) 0.0422(4) Uani d . 1
N N3 0.4826(3) 0.10245(9) 0.5830(3) 0.0443(4) Uani d . 1
O O1 0.4217(3) 0.03900(8) -0.0112(3) 0.0513(4) Uani d . 1
O O2 0.5278(3) 0.13481(9) 0.7934(3) 0.0566(5) Uani d . 1
H H1A 0.456(4) -0.0057(18) 0.009(5) 0.060(9) Uiso d . 1
H H2A 0.497(5) 0.1034(19) 0.860(6) 0.073(10) Uiso d . 1

loop_
_atom_site_aniso_label
_atom_site_aniso_U_11
_atom_site_aniso_U_22
_atom_site_aniso_U_33
_atom_site_aniso_U_12
_atom_site_aniso_U_13
_atom_site_aniso_U_23
C1 0.0436(11) 0.0315(10) 0.0392(10) -0.0042(8) 0.0223(9) -0.0034(8)
C2 0.0519(12) 0.0341(10) 0.0535(12) -0.0017(8) 0.0304(10) -0.0061(8)
C3 0.0571(14) 0.0312(9) 0.0616(14) 0.0013(9) 0.0242(11) 0.0012(10)
C4 0.0532(13) 0.0446(12) 0.0486(12) -0.0101(10) 0.0221(11) 0.0064(10)
C5 0.0555(13) 0.0494(13) 0.0501(12) -0.0124(10) 0.0321(10) -0.0033(10)
C6 0.0503(12) 0.0334(10) 0.0508(11) -0.0016(9) 0.0317(10) -0.0016(8)
C7 0.092(2) 0.0601(17) 0.073(2) -0.0113(16) 0.0385(18) 0.0197(15)
C8 0.0459(11) 0.0324(10) 0.0405(10) -0.0025(8) 0.0295(9) -0.0027(8)
C9 0.0498(11) 0.0299(9) 0.0367(9) -0.0009(8) 0.0279(8) 0.0018(7)
N1 0.0645(11) 0.0340(9) 0.0464(9) -0.0022(8) 0.0398(9) -0.0049(7)
N2 0.0653(11) 0.0339(8) 0.0386(8) 0.0003(8) 0.0371(8) -0.0001(7)
N3 0.0639(11) 0.0395(9) 0.0427(9) -0.0055(8) 0.0390(8) -0.0043(7)
O1 0.0877(13) 0.0352(8) 0.0436(8) 0.0018(8) 0.0459(9) -0.0020(6)
O2 0.0891(14) 0.0523(10) 0.0487(9) -0.0105(9) 0.0521(10) -0.0087(7)

loop_
_atom_type_symbol
_atom_type_description
_atom_type_scat_dispersion_real
_atom_type_scat_dispersion_imag
_atom_type_scat_source
C C 0.0033 0.0000 'International Tables Vol C Tables 4.2.6.8 and 6.1.1.4'
H H 0.0000 0.0000 'International Tables Vol C Tables 4.2.6.8 and 6.1.1.4'
N N 0.0061 0.0000 'International Tables Vol C Tables 4.2.6.8 and 6.1.1.4'
O O 0.0106 0.0000 'International Tables Vol C Tables 4.2.6.8 and 6.1.1.4'

loop_
_geom_angle_atom_site_label_1
_geom_angle_atom_site_label_2
_geom_angle_atom_site_label_3
_geom_angle
_geom_angle_publ_flag
C2 C1 C6 118.7(2) ?
C2 C1 N1 118.84(19) ?
C6 C1 N1 122.47(18) ?
C3 C2 C1 120.4(2) ?
C3 C2 H2 119.8 ?
C1 C2 H2 119.8 ?
C2 C3 C4 121.6(2) ?
C2 C3 H3 119.2 ?
C4 C3 H3 119.2 ?
C5 C4 C3 117.2(2) ?
C5 C4 C7 121.7(3) ?
C3 C4 C7 121.1(3) ?
C4 C5 C6 121.9(2) ?
C4 C5 H5 119.1 ?
C6 C5 H5 119.1 ?
C5 C6 C1 120.1(2) ?
C5 C6 H6 120.0 ?
C1 C6 H6 120.0 ?
C4 C7 H7A 109.5 ?
C4 C7 H7B 109.5 ?
H7A C7 H7B 109.5 ?
C4 C7 H7C 109.5 ?
H7A C7 H7C 109.5 ?
H7B C7 H7C 109.5 ?
N3 C8 N1 124.44(19) ?
N3 C8 C9 115.44(18) ?
N1 C8 C9 120.00(18) ?
N2 C9 C8 117.38(17) ?
N2 C9 H9 121.3 ?
C8 C9 H9 121.3 ?
C8 N1 C1 127.63(18) ?
C8 N1 H1 116.2 ?
C1 N1 H1 116.2 ?
C9 N2 O1 111.50(16) y
C8 N3 O2 110.52(17) y
N2 O1 H1A 104(2) ?
N3 O2 H2A 104(2) ?

loop_
_geom_bond_atom_site_label_1
_geom_bond_atom_site_label_2
_geom_bond_distance
_geom_bond_publ_flag
C1 C2 1.386(3) ?
C1 C6 1.387(3) ?
C1 N1 1.410(3) ?
C2 C3 1.377(4) ?
C2 H2 0.93 ?
C3 C4 1.394(4) ?
C3 H3 0.93 ?
C4 C5 1.378(4) ?
C4 C7 1.510(4) ?
C5 C6 1.387(3) ?
C5 H5 0.93 ?
C6 H6 0.93 ?
C7 H7A 0.96 ?
C7 H7B 0.96 ?
C7 H7C 0.96 ?
C8 N3 1.287(3) ?
C8 N1 1.357(3) ?
C8 C9 1.478(3) ?
C9 N2 1.259(3) ?
C9 H9 0.93 ?
N1 H1 0.86 ?
N2 O1 1.392(2) y
N3 O2 1.414(2) y
O1 H1A 0.90(3) ?
O2 H2A 0.90(4) ?

loop_
_geom_hbond_atom_site_label_D
_geom_hbond_atom_site_label_H
_geom_hbond_atom_site_label_A
_geom_hbond_site_symmetry_A
_geom_hbond_distance_DH
_geom_hbond_distance_HA
_geom_hbond_distance_DA
_geom_hbond_angle_DHA
O1 H1A N3 2_554 0.90(3) 1.92(3) 2.792(2) 162(3)
O1 H1A N2 2_554 0.90(3) 2.43(3) 2.965(2) 119(2)
O2 H2A O1 1_556 0.90(4) 1.88(4) 2.786(2) 177(3)

loop_
_geom_torsion_atom_site_label_1
_geom_torsion_atom_site_label_2
_geom_torsion_atom_site_label_3
_geom_torsion_atom_site_label_4
_geom_torsion
_geom_torsion_publ_flag
C6 C1 C2 C3 1.9(3) ?
N1 C1 C2 C3 -178.0(2) ?
C1 C2 C3 C4 0.8(4) ?
C2 C3 C4 C5 -2.4(4) ?
C2 C3 C4 C7 178.4(2) ?
C3 C4 C5 C6 1.3(4) ?
C7 C4 C5 C6 -179.4(2) ?
C4 C5 C6 C1 1.3(3) ?
C2 C1 C6 C5 -2.9(3) ?
N1 C1 C6 C5 177.0(2) ?
N3 C8 C9 N2 -32.1(3) ?
N1 C8 C9 N2 151.7(2) ?
N3 C8 N1 C1 170.6(2) ?
C9 C8 N1 C1 -13.6(4) ?
C2 C1 N1 C8 147.7(2) ?
C6 C1 N1 C8 -32.2(3) ?
C8 C9 N2 O1 177.96(19) y
N1 C8 N3 O2 -4.0(3) ?
C9 C8 N3 O2 -179.96(19) y

loop_
_cod_related_entry_id
_cod_related_entry_database
_cod_related_entry_code
1 ChemSpider 21196458
